data_4077515
loop_
_publ_author_name
'Wen, Ting Bin'
'Yang, Sheng-Yong'
'Zhou, Zhong Yuan'
'Lin, Zhenyang'
'Lau, Chak-Po'
'Jia, Guochen'

_publ_section_title
;
 Unexpected Formation of Osmium Carbyne and Vinylidene Complexes from the
 Reaction of OsCl2(PPh3)3with HC&#x22EE;CCMe3
;
_journal_issue 19
_journal_name_full Organometallics
_journal_page_first 3757
_journal_paper_doi 10.1021/om000306e
_journal_volume 19
_journal_year 2000
_chemical_formula_moiety 'C42 H41 Cl3 Os P2.1/2CH2Cl2'
_chemical_formula_sum 'C42.5 H42 Cl4 Os P2'
_chemical_formula_weight 946.70
_chemical_name_systematic
; 
 ? 
;
_space_group_IT_number 14
_symmetry_cell_setting monoclinic
_symmetry_space_group_name_Hall '-P 2ybc'
_symmetry_space_group_name_H-M 'P 1 21/c 1'
_atom_sites_solution_hydrogens geom
_atom_sites_solution_primary direct
_atom_sites_solution_secondary difmap
_audit_creation_method SHELXL-97
_cell_angle_alpha 90.00
_cell_angle_beta 104.406(2)
_cell_angle_gamma 90.00
_cell_formula_units_Z 4
_cell_length_a 12.9208(13)
_cell_length_b 20.381(2)
_cell_length_c 16.6709(16)
_cell_measurement_reflns_used CCD
_cell_measurement_temperature 294(2)
_cell_measurement_theta_max 27.5
_cell_measurement_theta_min 1
_cell_volume 4252.1(7)
_computing_cell_refinement 'Bruker Smart'
_computing_data_collection 'Bruker Smart'
_computing_data_reduction 'Bruker SHELXTL'
_computing_molecular_graphics 'Bruker SHELXTL'
_computing_publication_material 'Bruker SHELXTL'
_computing_structure_refinement 'SHELXL-97 (Sheldrick, 1997)'
_computing_structure_solution 'SHELXS-97 (Sheldrick, 1990)'
_diffrn_ambient_temperature 294(2)
_diffrn_measured_fraction_theta_full 0.988
_diffrn_measured_fraction_theta_max 0.988
_diffrn_measurement_device_type 'BRUKER Smart CCD Area Detector'
_diffrn_measurement_method \w
_diffrn_radiation_monochromator graphite
_diffrn_radiation_source 'fine-focus sealed tube'
_diffrn_radiation_type MoK\a
_diffrn_radiation_wavelength 0.71073
_diffrn_reflns_av_R_equivalents 0.0479
_diffrn_reflns_av_sigmaI/netI 0.0549
_diffrn_reflns_limit_h_max 15
_diffrn_reflns_limit_h_min -16
_diffrn_reflns_limit_k_max 26
_diffrn_reflns_limit_k_min -19
_diffrn_reflns_limit_l_max 21
_diffrn_reflns_limit_l_min -21
_diffrn_reflns_number 27942
_diffrn_reflns_theta_full 27.54
_diffrn_reflns_theta_max 27.54
_diffrn_reflns_theta_min 1.91
_exptl_absorpt_coefficient_mu 3.353
_exptl_absorpt_correction_T_max 1.000
_exptl_absorpt_correction_T_min 0.718
_exptl_absorpt_correction_type SADABS
_exptl_crystal_colour yellow
_exptl_crystal_density_diffrn 1.479
_exptl_crystal_density_method 'not measured'
_exptl_crystal_description plate
_exptl_crystal_F_000 1884
_exptl_crystal_size_max 0.20
_exptl_crystal_size_mid 0.18
_exptl_crystal_size_min 0.09
_refine_diff_density_max 1.347
_refine_diff_density_min -0.749
_refine_diff_density_rms 0.130
_refine_ls_extinction_method none
_refine_ls_goodness_of_fit_ref 0.960
_refine_ls_hydrogen_treatment mixed
_refine_ls_matrix_type full
_refine_ls_number_parameters 469
_refine_ls_number_reflns 9696
_refine_ls_number_restraints 3
_refine_ls_restrained_S_all 0.967
_refine_ls_R_factor_all 0.0540
_refine_ls_R_factor_gt 0.0358
_refine_ls_shift/su_max 0.003
_refine_ls_shift/su_mean 0.000
_refine_ls_structure_factor_coef Fsqd
_refine_ls_weighting_details 'calc w=1/[\s^2^(Fo^2^)+(0.0477P)^2^+0.0000P] where P=(Fo^2^+2Fc^2^)/3'
_refine_ls_weighting_scheme calc
_refine_ls_wR_factor_gt 0.0848
_refine_ls_wR_factor_ref 0.0915
_reflns_number_gt 7146
_reflns_number_total 9696
_reflns_threshold_expression >2sigma(I)
_cod_data_source_file om000306e.cif
_cod_data_source_block Complex2
_cod_depositor_comments
;
The following automatic conversions were performed:

'_symmetry_cell_setting' value 'Monoclinic' changed to 'monoclinic'
according to /home/saulius/struct/CIF-dictionaries/cif_core.dic
dictionary named 'cif_core.dic' version 2.4.2 from 2011-04-26.

Automatic conversion script
Id: cif_fix_values 1715 2011-07-08 13:25:40Z adriana 
;
_cod_original_cell_volume 4252.0(7)
_cod_original_sg_symbol_H-M 'P2(1)/c (No.14)'
_cod_original_formula_sum 'C42.50 H42 Cl4 Os P2'
_cod_database_code 4077515

loop_
_symmetry_equiv_pos_as_xyz
'x, y, z'
'-x, y+1/2, -z+1/2'
'-x, -y, -z'
'x, -y-1/2, z-1/2'

loop_
_atom_site_label
_atom_site_type_symbol
_atom_site_fract_x
_atom_site_fract_y
_atom_site_fract_z
_atom_site_U_iso_or_equiv
_atom_site_adp_type
_atom_site_occupancy
_atom_site_symmetry_multiplicity
_atom_site_calc_flag
_atom_site_refinement_flags
Os1 Os 0.379088(9) 0.595383(5) 0.307123(7) 0.02443(3) Uani 1 1 d .
P1 P 0.54781(6) 0.59236(4) 0.26550(5) 0.02799(18) Uani 1 1 d .
P2 P 0.21260(6) 0.61952(4) 0.34533(5) 0.02840(18) Uani 1 1 d .
Cl1 Cl 0.39051(6) 0.71568(4) 0.29013(5) 0.0395(2) Uani 1 1 d .
Cl2 Cl 0.47485(6) 0.60288(4) 0.45112(5) 0.0381(2) Uani 1 1 d .
Cl3 Cl 0.28252(6) 0.59605(4) 0.16515(5) 0.0390(2) Uani 1 1 d .
C1 C 0.3677(2) 0.51132(16) 0.31527(18) 0.0313(8) Uani 1 1 d .
C2 C 0.3619(3) 0.44109(16) 0.3267(2) 0.0445(10) Uani 1 1 d .
H2A H 0.3255 0.4333 0.3701 0.053 Uiso 1 1 calc R
H2B H 0.4342 0.4246 0.3463 0.053 Uiso 1 1 calc R
C3 C 0.3049(3) 0.39993(18) 0.2496(3) 0.0572(12) Uani 1 1 d .
C4 C 0.3638(4) 0.4066(3) 0.1834(3) 0.0893(17) Uani 1 1 d .
H4A H 0.3609 0.4514 0.1651 0.134 Uiso 1 1 calc R
H4B H 0.3314 0.3788 0.1375 0.134 Uiso 1 1 calc R
H4C H 0.4370 0.3938 0.2050 0.134 Uiso 1 1 calc R
C5 C 0.3105(5) 0.3285(2) 0.2814(4) 0.110(2) Uani 1 1 d .
H5A H 0.2763 0.2999 0.2369 0.165 Uiso 1 1 calc R
H5B H 0.2749 0.3253 0.3253 0.165 Uiso 1 1 calc R
H5C H 0.3840 0.3157 0.3016 0.165 Uiso 1 1 calc R
C6 C 0.1899(4) 0.4209(2) 0.2209(3) 0.0848(17) Uani 1 1 d .
H6A H 0.1866 0.4654 0.2014 0.127 Uiso 1 1 calc R
H6B H 0.1566 0.4181 0.2663 0.127 Uiso 1 1 calc R
H6C H 0.1532 0.3927 0.1769 0.127 Uiso 1 1 calc R
C7 C 0.5361(2) 0.61742(16) 0.15839(18) 0.0319(8) Uani 1 1 d .
C8 C 0.4868(3) 0.57736(18) 0.0923(2) 0.0426(9) Uani 1 1 d .
H8A H 0.4594 0.5369 0.1026 0.051 Uiso 1 1 calc R
C9 C 0.4782(3) 0.5971(2) 0.0113(2) 0.0538(11) Uani 1 1 d .
H9A H 0.4467 0.5696 -0.0325 0.065 Uiso 1 1 calc R
C10 C 0.5166(3) 0.6578(2) -0.0042(2) 0.0593(12) Uani 1 1 d .
H10A H 0.5115 0.6710 -0.0585 0.071 Uiso 1 1 calc R
C11 C 0.5622(3) 0.6985(2) 0.0602(2) 0.0629(12) Uani 1 1 d .
H11A H 0.5854 0.7401 0.0497 0.075 Uiso 1 1 calc R
C12 C 0.5738(3) 0.67772(19) 0.1412(2) 0.0466(10) Uani 1 1 d .
H12A H 0.6075 0.7050 0.1846 0.056 Uiso 1 1 calc R
C13 C 0.6077(2) 0.51050(15) 0.2742(2) 0.0345(8) Uani 1 1 d .
C14 C 0.6182(3) 0.47671(17) 0.3493(2) 0.0422(9) Uani 1 1 d .
H14A H 0.5978 0.4966 0.3931 0.051 Uiso 1 1 calc R
C15 C 0.6589(3) 0.41390(18) 0.3577(2) 0.0542(11) Uani 1 1 d .
H15A H 0.6643 0.3914 0.4070 0.065 Uiso 1 1 calc R
C16 C 0.6912(3) 0.3844(2) 0.2951(3) 0.0612(12) Uani 1 1 d .
H16A H 0.7164 0.3415 0.3012 0.073 Uiso 1 1 calc R
C17 C 0.6867(4) 0.4175(2) 0.2233(3) 0.0677(13) Uani 1 1 d .
H17A H 0.7116 0.3979 0.1814 0.081 Uiso 1 1 calc R
C18 C 0.6450(3) 0.4807(2) 0.2128(2) 0.0529(11) Uani 1 1 d .
H18A H 0.6421 0.5030 0.1637 0.063 Uiso 1 1 calc R
C19 C 0.6609(2) 0.64179(15) 0.32341(19) 0.0333(8) Uani 1 1 d .
C20 C 0.7590(3) 0.6324(2) 0.3066(2) 0.0476(10) Uani 1 1 d .
H20A H 0.7660 0.6010 0.2679 0.057 Uiso 1 1 calc R
C21 C 0.8468(3) 0.6687(2) 0.3460(3) 0.0544(11) Uani 1 1 d .
H21A H 0.9122 0.6616 0.3336 0.065 Uiso 1 1 calc R
C22 C 0.8380(3) 0.71564(19) 0.4040(2) 0.0507(11) Uani 1 1 d .
H22A H 0.8971 0.7404 0.4305 0.061 Uiso 1 1 calc R
C23 C 0.7415(3) 0.72508(19) 0.4219(2) 0.0479(10) Uani 1 1 d .
H23A H 0.7355 0.7558 0.4617 0.057 Uiso 1 1 calc R
C24 C 0.6516(2) 0.68893(16) 0.3810(2) 0.0384(9) Uani 1 1 d .
H24A H 0.5858 0.6966 0.3925 0.046 Uiso 1 1 calc R
C25 C 0.2168(2) 0.67114(15) 0.43614(18) 0.0299(7) Uani 1 1 d .
C26 C 0.2945(3) 0.71735(17) 0.4671(2) 0.0413(9) Uani 1 1 d .
H26A H 0.3521 0.7222 0.4434 0.050 Uiso 1 1 calc R
C27 C 0.2870(3) 0.75667(18) 0.5333(2) 0.0471(10) Uani 1 1 d .
H27A H 0.3400 0.7875 0.5539 0.057 Uiso 1 1 calc R
C28 C 0.2028(3) 0.75060(18) 0.5686(2) 0.0462(10) Uani 1 1 d .
H28A H 0.1984 0.7772 0.6129 0.055 Uiso 1 1 calc R
C29 C 0.1245(3) 0.70514(18) 0.5384(2) 0.0452(9) Uani 1 1 d .
H29A H 0.0667 0.7014 0.5619 0.054 Uiso 1 1 calc R
C30 C 0.1312(3) 0.66469(17) 0.4731(2) 0.0408(9) Uani 1 1 d .
H30A H 0.0788 0.6332 0.4537 0.049 Uiso 1 1 calc R
C31 C 0.1095(2) 0.66098(17) 0.26547(19) 0.0365(8) Uani 1 1 d .
C32 C 0.0888(3) 0.7273(2) 0.2762(2) 0.0505(11) Uani 1 1 d .
H32A H 0.1291 0.7503 0.3214 0.061 Uiso 1 1 calc R
C33 C 0.0070(3) 0.7587(2) 0.2183(2) 0.0631(12) Uani 1 1 d .
H33A H -0.0068 0.8029 0.2245 0.076 Uiso 1 1 calc R
C34 C -0.0517(3) 0.7250(3) 0.1535(3) 0.0716(14) Uani 1 1 d .
H34A H -0.1078 0.7459 0.1166 0.086 Uiso 1 1 calc R
C35 C -0.0312(3) 0.6619(3) 0.1409(3) 0.0708(15) Uani 1 1 d .
H35A H -0.0716 0.6399 0.0948 0.085 Uiso 1 1 calc R
C36 C 0.0511(3) 0.6291(2) 0.1971(2) 0.0520(11) Uani 1 1 d .
H36A H 0.0659 0.5855 0.1879 0.062 Uiso 1 1 calc R
C37 C 0.1500(2) 0.54547(16) 0.37477(19) 0.0354(8) Uani 1 1 d .
C38 C 0.2140(3) 0.51095(18) 0.4399(2) 0.0481(10) Uani 1 1 d .
H38A H 0.2837 0.5249 0.4627 0.058 Uiso 1 1 calc R
C39 C 0.1752(3) 0.4555(2) 0.4718(2) 0.0639(12) Uani 1 1 d .
H39A H 0.2188 0.4327 0.5159 0.077 Uiso 1 1 calc R
C40 C 0.0735(4) 0.4346(2) 0.4384(3) 0.0754(14) Uani 1 1 d .
H40A H 0.0481 0.3971 0.4588 0.091 Uiso 1 1 calc R
C41 C 0.0088(3) 0.4689(2) 0.3748(3) 0.0784(14) Uani 1 1 d .
H41A H -0.0612 0.4550 0.3530 0.094 Uiso 1 1 calc R
C42 C 0.0469(3) 0.52535(19) 0.3418(2) 0.0533(11) Uani 1 1 d .
H42A H 0.0028 0.5484 0.2984 0.064 Uiso 1 1 calc R
C43 C 0.1522(5) 0.5506(4) -0.0310(4) 0.215(9) Uani 0.50 1 d PD
Cl4 Cl 0.2294(2) 0.48547(18) -0.03958(18) 0.1252(12) Uani 0.50 1 d PD
Cl5 Cl 0.0872(4) 0.5965(4) -0.1161(3) 0.161(3) Uani 0.25 1 d PD
Cl6 Cl 0.0450(5) 0.5174(5) 0.0000(5) 0.177(4) Uani 0.25 1 d PD

loop_
_atom_site_aniso_label
_atom_site_aniso_U_11
_atom_site_aniso_U_22
_atom_site_aniso_U_33
_atom_site_aniso_U_23
_atom_site_aniso_U_13
_atom_site_aniso_U_12
Os1 0.02779(5) 0.02049(5) 0.02489(5) 0.00075(5) 0.00633(4) -0.00080(5)
P1 0.0295(3) 0.0257(4) 0.0291(4) -0.0008(3) 0.0080(3) 0.0012(3)
P2 0.0289(4) 0.0272(4) 0.0294(4) -0.0024(3) 0.0078(3) -0.0037(3)
Cl1 0.0455(4) 0.0238(4) 0.0500(4) 0.0049(3) 0.0133(4) -0.0005(3)
Cl2 0.0413(4) 0.0425(5) 0.0284(4) -0.0006(3) 0.0046(3) -0.0035(3)
Cl3 0.0404(4) 0.0464(5) 0.0276(4) 0.0012(3) 0.0038(3) 0.0042(4)
C1 0.0316(15) 0.0310(16) 0.0288(15) 0.0016(13) 0.0026(13) -0.0011(13)
C2 0.055(2) 0.0228(17) 0.052(2) 0.0041(15) 0.0065(17) -0.0039(15)
C3 0.067(2) 0.0301(19) 0.076(3) -0.0118(18) 0.019(2) -0.0106(17)
C4 0.102(3) 0.091(4) 0.087(3) -0.032(3) 0.047(3) -0.019(3)
C5 0.157(5) 0.019(2) 0.144(5) -0.007(3) 0.020(4) -0.015(3)
C6 0.069(3) 0.067(3) 0.107(4) -0.027(3) -0.001(3) -0.013(2)
C7 0.0343(15) 0.0329(16) 0.0302(15) 0.0028(13) 0.0108(13) 0.0049(13)
C8 0.0532(19) 0.0405(19) 0.0347(17) -0.0011(15) 0.0118(15) 0.0009(16)
C9 0.064(2) 0.066(3) 0.0323(17) -0.0052(18) 0.0122(17) 0.013(2)
C10 0.069(2) 0.075(3) 0.0413(19) 0.0149(19) 0.0272(17) 0.015(2)
C11 0.072(2) 0.064(3) 0.058(2) 0.020(2) 0.0276(19) -0.008(2)
C12 0.0519(19) 0.046(2) 0.0426(18) 0.0096(16) 0.0126(16) -0.0081(17)
C13 0.0348(15) 0.0265(16) 0.0409(17) 0.0008(14) 0.0071(13) 0.0027(13)
C14 0.0479(19) 0.0374(19) 0.0369(17) 0.0001(15) 0.0022(15) 0.0067(16)
C15 0.069(2) 0.040(2) 0.046(2) 0.0098(17) 0.0003(19) 0.0171(18)
C16 0.078(3) 0.039(2) 0.059(2) 0.0011(19) 0.002(2) 0.025(2)
C17 0.090(3) 0.058(3) 0.054(2) -0.005(2) 0.016(2) 0.039(2)
C18 0.066(2) 0.051(2) 0.0423(19) 0.0019(17) 0.0141(17) 0.0184(19)
C19 0.0346(15) 0.0296(16) 0.0340(16) 0.0058(13) 0.0055(13) 0.0009(13)
C20 0.0376(17) 0.055(2) 0.052(2) -0.0065(18) 0.0139(16) -0.0004(17)
C21 0.0284(16) 0.067(3) 0.069(2) -0.002(2) 0.0133(17) -0.0013(17)
C22 0.0327(17) 0.052(2) 0.061(2) 0.0023(19) -0.0008(16) -0.0120(16)
C23 0.0436(18) 0.048(2) 0.048(2) -0.0133(17) 0.0051(16) -0.0094(16)
C24 0.0330(15) 0.0360(18) 0.0471(18) -0.0049(15) 0.0115(14) -0.0036(14)
C25 0.0329(15) 0.0283(16) 0.0282(14) -0.0003(12) 0.0069(12) 0.0004(12)
C26 0.0416(16) 0.0353(18) 0.0513(19) -0.0070(15) 0.0198(14) -0.0058(15)
C27 0.0449(18) 0.045(2) 0.053(2) -0.0167(17) 0.0157(16) -0.0119(16)
C28 0.058(2) 0.041(2) 0.0408(18) -0.0163(16) 0.0160(16) -0.0041(17)
C29 0.0425(17) 0.048(2) 0.0497(19) -0.0135(16) 0.0209(15) -0.0082(16)
C30 0.0331(16) 0.045(2) 0.0446(18) -0.0088(16) 0.0104(14) -0.0047(14)
C31 0.0275(15) 0.051(2) 0.0312(15) 0.0013(15) 0.0086(13) -0.0003(14)
C32 0.0445(18) 0.060(2) 0.048(2) 0.0125(18) 0.0137(16) 0.0064(17)
C33 0.059(2) 0.068(3) 0.065(2) 0.026(2) 0.0202(19) 0.023(2)
C34 0.048(2) 0.110(4) 0.054(2) 0.031(2) 0.0055(19) 0.020(2)
C35 0.043(2) 0.119(4) 0.043(2) -0.002(3) -0.0040(18) -0.005(2)
C36 0.0399(18) 0.069(3) 0.046(2) -0.005(2) 0.0090(16) -0.0043(19)
C37 0.0375(15) 0.0315(17) 0.0412(16) -0.0088(14) 0.0174(13) -0.0088(13)
C38 0.060(2) 0.044(2) 0.0423(18) 0.0030(16) 0.0168(16) -0.0161(17)
C39 0.089(3) 0.052(2) 0.054(2) 0.0089(19) 0.024(2) -0.022(2)
C40 0.097(3) 0.054(3) 0.087(3) 0.011(2) 0.045(2) -0.026(2)
C41 0.061(2) 0.070(3) 0.115(3) -0.023(3) 0.041(2) -0.037(2)
C42 0.0497(19) 0.047(2) 0.068(2) -0.0095(19) 0.0236(18) -0.0130(17)
C43 0.087(8) 0.52(3) 0.026(5) -0.051(10) -0.012(5) -0.103(13)
Cl4 0.1273(19) 0.170(3) 0.0947(18) -0.0279(19) 0.0591(16) -0.075(2)
Cl5 0.044(3) 0.361(10) 0.058(3) 0.103(4) -0.026(2) -0.032(4)
Cl6 0.175(5) 0.248(10) 0.143(5) -0.029(6) 0.105(4) -0.084(6)

loop_
_atom_type_symbol
_atom_type_description
_atom_type_scat_dispersion_real
_atom_type_scat_dispersion_imag
_atom_type_scat_source
C C 0.0033 0.0016 'International Tables Vol C Tables 4.2.6.8 and 6.1.1.4'
H H 0.0000 0.0000 'International Tables Vol C Tables 4.2.6.8 and 6.1.1.4'
P P 0.1023 0.0942 'International Tables Vol C Tables 4.2.6.8 and 6.1.1.4'
Cl Cl 0.1484 0.1585 'International Tables Vol C Tables 4.2.6.8 and 6.1.1.4'
Os Os -1.2165 7.6030 'International Tables Vol C Tables 4.2.6.8 and 6.1.1.4'

loop_
_geom_angle_atom_site_label_1
_geom_angle_atom_site_label_2
_geom_angle_atom_site_label_3
_geom_angle
_geom_angle_site_symmetry_1
C1 Os1 Cl3 92.86(9) .
C1 Os1 Cl2 90.99(9) .
Cl3 Os1 Cl2 175.99(3) .
C1 Os1 P2 94.67(10) .
Cl3 Os1 P2 88.87(3) .
Cl2 Os1 P2 89.70(3) .
C1 Os1 P1 95.56(10) .
Cl3 Os1 P1 90.10(3) .
Cl2 Os1 P1 90.64(3) .
P2 Os1 P1 169.77(3) .
C1 Os1 Cl1 177.79(9) .
Cl3 Os1 Cl1 84.96(3) .
Cl2 Os1 Cl1 91.19(3) .
P2 Os1 Cl1 84.94(3) .
P1 Os1 Cl1 84.83(3) .
C7 P1 C13 105.26(15) .
C7 P1 C19 102.82(14) .
C13 P1 C19 101.10(14) .
C7 P1 Os1 114.01(10) .
C13 P1 Os1 112.93(11) .
C19 P1 Os1 119.01(11) .
C25 P2 C37 100.10(15) .
C25 P2 C31 101.62(14) .
C37 P2 C31 106.48(15) .
C25 P2 Os1 118.98(10) .
C37 P2 Os1 112.29(11) .
C31 P2 Os1 115.51(11) .
C2 C1 Os1 176.8(2) .
C1 C2 C3 117.0(3) .
C4 C3 C6 112.5(4) .
C4 C3 C5 110.4(4) .
C6 C3 C5 109.6(4) .
C4 C3 C2 109.7(3) .
C6 C3 C2 109.6(3) .
C5 C3 C2 104.7(4) .
C12 C7 C8 118.3(3) .
C12 C7 P1 120.3(2) .
C8 C7 P1 121.3(3) .
C9 C8 C7 120.7(3) .
C10 C9 C8 119.8(3) .
C11 C10 C9 120.0(4) .
C10 C11 C12 120.0(4) .
C7 C12 C11 121.1(3) .
C18 C13 C14 118.2(3) .
C18 C13 P1 124.3(3) .
C14 C13 P1 117.6(3) .
C15 C14 C13 119.7(3) .
C16 C15 C14 121.1(4) .
C15 C16 C17 120.1(4) .
C16 C17 C18 120.0(4) .
C13 C18 C17 120.8(4) .
C20 C19 C24 118.7(3) .
C20 C19 P1 118.0(3) .
C24 C19 P1 123.3(2) .
C21 C20 C19 121.3(4) .
C20 C21 C22 120.3(3) .
C23 C22 C21 119.2(3) .
C22 C23 C24 120.7(3) .
C19 C24 C23 119.8(3) .
C26 C25 C30 118.8(3) .
C26 C25 P2 124.7(3) .
C30 C25 P2 116.4(2) .
C25 C26 C27 120.3(3) .
C28 C27 C26 120.7(3) .
C27 C28 C29 119.8(3) .
C28 C29 C30 120.4(3) .
C29 C30 C25 120.0(3) .
C36 C31 C32 118.9(3) .
C36 C31 P2 122.5(3) .
C32 C31 P2 118.6(2) .
C33 C32 C31 119.4(3) .
C34 C33 C32 120.0(4) .
C35 C34 C33 121.5(4) .
C34 C35 C36 120.0(4) .
C31 C36 C35 120.1(4) .
C42 C37 C38 119.6(3) .
C42 C37 P2 125.9(3) .
C38 C37 P2 114.3(2) .
C37 C38 C39 120.7(3) .
C40 C39 C38 119.9(4) .
C39 C40 C41 120.0(4) .
C40 C41 C42 120.8(4) .
C37 C42 C41 119.0(4) .
Cl4 C43 Cl6 104.6(5) .
Cl4 C43 Cl5 122.1(5) .
Cl6 C43 Cl5 101.2(5) .
Cl6 Cl6 C43 161.8(10) 3_565

loop_
_geom_bond_atom_site_label_1
_geom_bond_atom_site_label_2
_geom_bond_distance
_geom_bond_site_symmetry_2
Os1 C1 1.728(3) .
Os1 Cl3 2.3852(8) .
Os1 Cl2 2.4164(8) .
Os1 P2 2.4407(8) .
Os1 P1 2.4476(8) .
Os1 Cl1 2.4767(8) .
P1 C7 1.827(3) .
P1 C13 1.830(3) .
P1 C19 1.838(3) .
P2 C25 1.833(3) .
P2 C37 1.836(3) .
P2 C31 1.838(3) .
C1 C2 1.448(4) .
C2 C3 1.557(5) .
C3 C4 1.495(7) .
C3 C6 1.506(6) .
C3 C5 1.545(6) .
C7 C12 1.378(5) .
C7 C8 1.392(4) .
C8 C9 1.388(5) .
C9 C10 1.380(6) .
C10 C11 1.369(6) .
C11 C12 1.387(5) .
C13 C18 1.377(5) .
C13 C14 1.405(5) .
C14 C15 1.378(5) .
C15 C16 1.356(6) .
C16 C17 1.363(6) .
C17 C18 1.389(5) .
C19 C20 1.378(5) .
C19 C24 1.385(5) .
C20 C21 1.375(5) .
C21 C22 1.385(6) .
C22 C23 1.366(5) .
C23 C24 1.402(4) .
C25 C26 1.380(4) .
C25 C30 1.399(5) .
C26 C27 1.387(5) .
C27 C28 1.365(5) .
C28 C29 1.371(5) .
C29 C30 1.385(5) .
C31 C36 1.365(5) .
C31 C32 1.397(5) .
C32 C33 1.396(5) .
C33 C34 1.343(6) .
C34 C35 1.339(7) .
C35 C36 1.400(6) .
C37 C42 1.372(5) .
C37 C38 1.382(5) .
C38 C39 1.395(5) .
C39 C40 1.361(6) .
C40 C41 1.368(6) .
C41 C42 1.416(6) .
C43 Cl4 1.687(7) .
C43 Cl6 1.731(7) .
C43 Cl5 1.733(7) .
Cl6 Cl6 1.363(13) 3_565
